data_7209789
loop_
_publ_author_name
'Zhang, Zhe'
'Yang, Jin'
'Liu, Ying-Ying'
'Ma, Jian-Fang'

_publ_section_title
;
 Five polyoxometalate-based inorganic--organic hybrid compounds
 constructed by a multidentate N-donor ligand: syntheses, structures,
 electrochemistry, and photocatalysis properties
;
_journal_issue 19
_journal_name_full CrystEngComm
_journal_page_first 3843
_journal_paper_doi 10.1039/c3ce40210j
_journal_volume 15
_journal_year 2013
_chemical_formula_moiety 'C24 H52 Co2 Mo8 N18 O40'
_chemical_formula_sum 'C24 H52 Co2 Mo8 N18 O40'
_chemical_formula_weight 2118.22
_chemical_name_systematic
;
?
;
_space_group_IT_number 2
_symmetry_cell_setting triclinic
_symmetry_space_group_name_Hall '-P 1'
_symmetry_space_group_name_H-M 'P -1'
_atom_sites_solution_hydrogens geom
_atom_sites_solution_primary direct
_atom_sites_solution_secondary difmap
_audit_creation_method SHELXL-97
_cell_angle_alpha 102.178(11)
_cell_angle_beta 100.545(12)
_cell_angle_gamma 119.663(14)
_cell_formula_units_Z 1
_cell_length_a 12.1130(18)
_cell_length_b 12.2260(15)
_cell_length_c 12.2890(16)
_cell_measurement_reflns_used 1266
_cell_measurement_temperature 293(2)
_cell_measurement_theta_max 29.1789
_cell_measurement_theta_min 3.3464
_cell_volume 1454.7(5)
_computing_cell_refinement CrysAlis
_computing_data_collection 'CrysAlis (Oxford Diffraction, 2006)'
_computing_data_reduction CrysAlis
_computing_structure_refinement 'SHELXS-97 (Sheldrick, 1997)'
_computing_structure_solution 'SHELXS-97 (Sheldrick, 1997)'
_diffrn_ambient_temperature 293(2)
_diffrn_detector_area_resol_mean 10.0
_diffrn_measured_fraction_theta_full 0.993
_diffrn_measured_fraction_theta_max 0.993
_diffrn_measurement_device_type 'Oxford Diffraction Gemini R Ultra'
_diffrn_measurement_method '\w scan'
_diffrn_radiation_monochromator graphite
_diffrn_radiation_source 'fine-focus sealed tube'
_diffrn_radiation_type MoK\a
_diffrn_radiation_wavelength 0.71069
_diffrn_reflns_av_R_equivalents 0.0814
_diffrn_reflns_av_sigmaI/netI 0.1757
_diffrn_reflns_limit_h_max 10
_diffrn_reflns_limit_h_min -14
_diffrn_reflns_limit_k_max 14
_diffrn_reflns_limit_k_min -12
_diffrn_reflns_limit_l_max 14
_diffrn_reflns_limit_l_min -14
_diffrn_reflns_number 9302
_diffrn_reflns_theta_full 25.34
_diffrn_reflns_theta_max 25.34
_diffrn_reflns_theta_min 3.35
_exptl_absorpt_coefficient_mu 2.336
_exptl_absorpt_correction_T_max 0.7832
_exptl_absorpt_correction_T_min 0.5219
_exptl_absorpt_correction_type multi-scan
_exptl_absorpt_process_details
;
CrysAlis (Oxford Diffraction, 2006)
;
_exptl_crystal_colour pink
_exptl_crystal_density_diffrn 2.418
_exptl_crystal_density_method 'not measured'
_exptl_crystal_description block
_exptl_crystal_F_000 1032
_exptl_crystal_size_max 0.32
_exptl_crystal_size_mid 0.15
_exptl_crystal_size_min 0.11
_refine_diff_density_max 1.080
_refine_diff_density_min -1.398
_refine_diff_density_rms 0.242
_refine_ls_extinction_method none
_refine_ls_goodness_of_fit_ref 0.995
_refine_ls_hydrogen_treatment constr
_refine_ls_matrix_type full
_refine_ls_number_parameters 433
_refine_ls_number_reflns 5305
_refine_ls_number_restraints 114
_refine_ls_restrained_S_all 0.990
_refine_ls_R_factor_all 0.1432
_refine_ls_R_factor_gt 0.0690
_refine_ls_shift/su_max 0.007
_refine_ls_shift/su_mean 0.001
_refine_ls_structure_factor_coef Fsqd
_refine_ls_weighting_details 'calc w=1/[\s^2^(Fo^2^)+(0.0386P)^2^+0.0000P] where P=(Fo^2^+2Fc^2^)/3'
_refine_ls_weighting_scheme calc
_refine_ls_wR_factor_gt 0.1230
_refine_ls_wR_factor_ref 0.1567
_reflns_number_gt 2985
_reflns_number_total 5305
_reflns_threshold_expression >2\s(I)
_cod_data_source_file c3ce40210j.txt
_cod_data_source_block Compound-5
_cod_depositor_comments
;
The following automatic conversions were performed:

'_symmetry_cell_setting' value 'Triclinic' changed to 'triclinic'
according to /home/saulius/struct/CIF-dictionaries/cif_core.dic
dictionary named 'cif_core.dic' version 2.4.2 from 2011-04-26.

Automatic conversion script
Id: cif_fix_values 1891 2012-01-12 08:04:46Z andrius 
;
_cod_original_cell_volume 1454.7(3)
_cod_original_sg_symbol_Hall '-P 1 '
_cod_original_sg_symbol_H-M p-1
_cod_database_code 7209789

loop_
_symmetry_equiv_pos_as_xyz
'x, y, z'
'-x, -y, -z'

loop_
_atom_site_label
_atom_site_type_symbol
_atom_site_fract_x
_atom_site_fract_y
_atom_site_fract_z
_atom_site_U_iso_or_equiv
_atom_site_adp_type
_atom_site_occupancy
_atom_site_symmetry_multiplicity
_atom_site_calc_flag
_atom_site_refinement_flags
Co1 Co 1.31197(19) 1.00568(16) 0.66390(14) 0.0213(5) Uani 1 1 d .
Mo1 Mo 0.40168(12) 0.48705(11) 0.78442(9) 0.0213(3) Uani 1 1 d .
Mo2 Mo 0.61007(12) 0.62176(10) 0.63666(9) 0.0170(3) Uani 1 1 d .
Mo3 Mo 0.53946(12) 0.31630(10) 0.59267(9) 0.0178(3) Uani 1 1 d .
Mo4 Mo 0.70619(12) 0.41867(11) 0.41317(9) 0.0203(3) Uani 1 1 d .
C1 C 0.9705(14) 0.5956(13) 1.0224(11) 0.028(3) Uani 1 1 d U
C2 C 0.9856(14) 0.5562(12) 0.9146(11) 0.023(3) Uani 1 1 d U
C3 C 1.0167(13) 0.4578(12) 0.8907(10) 0.021(3) Uani 1 1 d U
C4 C 0.9583(15) 0.7169(13) 1.0519(13) 0.037(4) Uani 1 1 d U
H4A H 0.9920 0.7600 1.1372 0.044 Uiso 1 1 calc R
H4B H 1.0162 0.7813 1.0205 0.044 Uiso 1 1 calc R
C5 C 0.7007(15) 0.5720(13) 0.9354(10) 0.028(3) Uani 1 1 d U
H5 H 0.6853 0.4870 0.9083 0.034 Uiso 1 1 calc R
C6 C 0.6793(15) 0.7345(13) 0.9707(11) 0.028(3) Uani 1 1 d .
H6 H 0.6378 0.7813 0.9715 0.034 Uiso 1 1 calc R
C7 C 0.9612(15) 0.6058(14) 0.8186(11) 0.034(3) Uani 1 1 d U
H7A H 0.8969 0.6294 0.8269 0.041 Uiso 1 1 calc R
H7B H 0.9200 0.5329 0.7433 0.041 Uiso 1 1 calc R
C8 C 1.0970(15) 0.7743(13) 0.7299(11) 0.029(4) Uani 1 1 d .
H8 H 1.0290 0.7369 0.6576 0.035 Uiso 1 1 calc R
C9 C 1.2743(16) 0.8949(14) 0.8690(11) 0.037(4) Uani 1 1 d .
H9 H 1.3622 0.9659 0.9151 0.045 Uiso 1 1 calc R
C10 C 1.0379(15) 0.4167(14) 0.7780(11) 0.035(3) Uani 1 1 d U
H10A H 1.0743 0.4926 0.7512 0.042 Uiso 1 1 calc R
H10B H 1.1051 0.3953 0.7932 0.042 Uiso 1 1 calc R
C11 C 0.8981(16) 0.2616(13) 0.5701(11) 0.035(4) Uani 1 1 d .
H11 H 0.9556 0.3121 0.5341 0.041 Uiso 1 1 calc R
C12 C 0.7425(16) 0.1113(15) 0.6045(12) 0.038(4) Uani 1 1 d U
H12 H 0.6639 0.0305 0.5933 0.046 Uiso 1 1 calc R
N1 N 0.6099(11) 0.5992(10) 0.9110(8) 0.020(3) Uani 1 1 d .
N2 N 0.8210(11) 0.6859(10) 1.0062(9) 0.024(3) Uani 1 1 d U
N3 N 0.8073(12) 0.7934(10) 1.0262(9) 0.028(3) Uani 1 1 d .
N4 N 1.2168(11) 0.8824(10) 0.7586(9) 0.022(3) Uani 1 1 d .
N5 N 1.0834(11) 0.7239(10) 0.8152(8) 0.022(3) Uani 1 1 d .
N6 N 1.1997(12) 0.8016(11) 0.9079(9) 0.037(3) Uani 1 1 d .
N7 N 0.7877(12) 0.1413(10) 0.5125(9) 0.027(3) Uani 1 1 d .
N8 N 0.9188(11) 0.3033(10) 0.6842(8) 0.024(3) Uani 1 1 d U
N9 N 0.8192(13) 0.2058(12) 0.7084(10) 0.045(4) Uani 1 1 d .
O1 O 0.3738(10) 0.5788(9) 0.8867(7) 0.029(2) Uani 1 1 d .
O2 O 0.3526(9) 0.3425(8) 0.8146(7) 0.028(2) Uani 1 1 d U
O3 O 0.2614(9) 0.4335(8) 0.6475(7) 0.021(2) Uani 1 1 d .
O4 O 0.4998(8) 0.6490(7) 0.7154(6) 0.016(2) Uani 1 1 d .
O5 O 0.5020(8) 0.4396(8) 0.6736(7) 0.020(2) Uani 1 1 d .
O6 O 0.6431(9) 0.7374(7) 0.5631(7) 0.021(2) Uani 1 1 d U
O7 O 0.7594(9) 0.6955(8) 0.7447(6) 0.024(2) Uani 1 1 d .
O8 O 0.6076(8) 0.4842(7) 0.5206(6) 0.017(2) Uani 1 1 d .
O9 O 0.6815(9) 0.3697(8) 0.7000(7) 0.026(2) Uani 1 1 d .
O10 O 0.4216(9) 0.1625(8) 0.5980(7) 0.025(2) Uani 1 1 d U
O11 O 0.5940(8) 0.2697(7) 0.4610(7) 0.019(2) Uani 1 1 d .
O12 O 0.7275(10) 0.3294(9) 0.3043(7) 0.035(3) Uani 1 1 d .
O13 O 0.8546(9) 0.5052(9) 0.5240(7) 0.032(2) Uani 1 1 d .
O1W O 1.1585(10) 1.0423(9) 0.6405(8) 0.041(3) Uani 1 1 d .
O2W O 1.4647(9) 0.9692(9) 0.6806(8) 0.032(2) Uani 1 1 d .
O3W O 1.4253(9) 1.1631(8) 0.8310(6) 0.024(2) Uani 1 1 d U
O4W O 0.1192(12) 0.1723(11) 0.4891(10) 0.067(4) Uani 1 1 d .
O5W O 0.6844(12) 0.2496(12) 0.8893(9) 0.058(3) Uani 1 1 d U
O6W O 0.645(3) 0.940(3) 0.826(2) 0.069(8) Uani 0.50 1 d PU
O6WA O 0.559(3) 0.903(3) 0.867(2) 0.088(9) Uani 0.50 1 d PU
O7W O 0.974(4) 0.979(3) 0.782(3) 0.151(12) Uani 0.60 1 d PU
O7WA O 0.880(6) 0.967(5) 0.843(5) 0.154(19) Uani 0.40 1 d PU

loop_
_atom_site_aniso_label
_atom_site_aniso_U_11
_atom_site_aniso_U_22
_atom_site_aniso_U_33
_atom_site_aniso_U_23
_atom_site_aniso_U_13
_atom_site_aniso_U_12
Co1 0.0236(12) 0.0152(9) 0.0207(9) 0.0088(8) 0.0093(8) 0.0062(9)
Mo1 0.0273(8) 0.0213(6) 0.0226(6) 0.0144(5) 0.0147(5) 0.0139(6)
Mo2 0.0202(7) 0.0108(6) 0.0188(6) 0.0069(5) 0.0084(5) 0.0066(5)
Mo3 0.0226(7) 0.0118(6) 0.0209(6) 0.0099(5) 0.0109(5) 0.0080(5)
Mo4 0.0232(8) 0.0180(6) 0.0244(6) 0.0113(5) 0.0127(5) 0.0116(6)
C1 0.027(3) 0.028(3) 0.028(3) 0.0099(15) 0.0091(15) 0.015(2)
C2 0.023(3) 0.023(3) 0.023(3) 0.0088(14) 0.0079(14) 0.0123(18)
C3 0.018(7) 0.020(6) 0.012(5) 0.007(5) 0.006(5) 0.001(5)
C4 0.026(7) 0.025(7) 0.050(7) 0.009(6) -0.001(5) 0.013(6)
C5 0.038(8) 0.021(6) 0.019(6) 0.004(5) 0.004(5) 0.015(6)
C6 0.035(10) 0.025(8) 0.022(7) 0.008(6) 0.012(7) 0.015(8)
C7 0.033(7) 0.032(6) 0.026(6) 0.018(5) 0.001(5) 0.010(6)
C8 0.038(10) 0.022(8) 0.028(8) 0.015(6) 0.015(7) 0.013(8)
C9 0.034(10) 0.029(8) 0.025(8) 0.016(7) 0.006(7) 0.001(8)
C10 0.026(6) 0.029(6) 0.025(5) 0.001(5) 0.012(5) 0.000(5)
C11 0.045(11) 0.026(8) 0.023(8) 0.003(7) 0.024(7) 0.011(8)
C12 0.044(8) 0.031(7) 0.031(7) 0.012(6) 0.018(6) 0.013(6)
N1 0.017(7) 0.021(6) 0.020(6) 0.010(5) 0.004(5) 0.010(6)
N2 0.025(6) 0.014(5) 0.030(5) 0.004(4) 0.004(4) 0.013(5)
N3 0.034(8) 0.017(6) 0.026(6) 0.007(5) 0.002(6) 0.012(6)
N4 0.015(7) 0.021(6) 0.024(6) 0.009(5) 0.007(5) 0.006(5)
N5 0.027(7) 0.014(6) 0.024(6) 0.013(5) 0.012(5) 0.007(5)
N6 0.031(8) 0.032(7) 0.021(6) 0.011(5) -0.006(5) 0.004(6)
N7 0.026(8) 0.017(6) 0.023(6) 0.004(5) 0.004(5) 0.004(6)
N8 0.020(6) 0.028(6) 0.014(5) 0.007(4) 0.004(4) 0.006(5)
N9 0.044(9) 0.025(7) 0.028(7) 0.004(6) 0.011(6) -0.002(7)
O1 0.041(7) 0.032(5) 0.027(5) 0.012(4) 0.024(5) 0.024(5)
O2 0.037(6) 0.021(4) 0.036(5) 0.022(4) 0.015(4) 0.018(4)
O3 0.017(5) 0.014(4) 0.026(5) 0.005(4) 0.014(4) 0.004(4)
O4 0.027(6) 0.014(4) 0.007(4) 0.007(3) 0.009(4) 0.010(4)
O5 0.013(5) 0.022(5) 0.030(5) 0.016(4) 0.013(4) 0.008(4)
O6 0.028(5) 0.008(4) 0.022(4) 0.007(3) 0.013(4) 0.004(4)
O7 0.032(6) 0.022(5) 0.009(4) 0.003(4) 0.005(4) 0.012(5)
O8 0.019(5) 0.013(4) 0.023(4) 0.013(4) 0.010(4) 0.008(4)
O9 0.023(6) 0.029(5) 0.030(5) 0.020(4) 0.009(4) 0.013(5)
O10 0.036(6) 0.013(4) 0.032(4) 0.014(4) 0.017(4) 0.014(4)
O11 0.015(5) 0.012(4) 0.029(5) 0.007(4) 0.009(4) 0.007(4)
O12 0.050(7) 0.032(6) 0.033(5) 0.013(4) 0.027(5) 0.025(6)
O13 0.029(6) 0.032(6) 0.025(5) 0.011(4) 0.002(4) 0.012(5)
O1W 0.040(7) 0.042(6) 0.049(6) 0.016(5) 0.019(5) 0.026(6)
O2W 0.026(6) 0.025(5) 0.048(6) 0.013(5) 0.011(5) 0.016(5)
O3W 0.032(5) 0.017(4) 0.016(4) 0.008(3) 0.009(4) 0.009(4)
O4W 0.052(9) 0.045(7) 0.072(8) 0.009(6) 0.022(7) 0.009(7)
O5W 0.044(7) 0.076(7) 0.050(6) 0.036(5) 0.016(5) 0.026(5)
O6W 0.079(12) 0.060(10) 0.070(11) 0.021(8) 0.008(8) 0.046(9)
O6WA 0.094(13) 0.083(12) 0.092(12) 0.025(9) 0.013(9) 0.060(10)
O7W 0.159(15) 0.139(15) 0.147(15) 0.048(10) 0.052(10) 0.078(11)
O7WA 0.15(2) 0.15(2) 0.16(2) 0.053(12) 0.051(12) 0.086(14)

loop_
_atom_type_symbol
_atom_type_description
_atom_type_scat_dispersion_real
_atom_type_scat_dispersion_imag
_atom_type_scat_source
C C 0.0033 0.0016 'International Tables Vol C Tables 4.2.6.8 and 6.1.1.4'
H H 0.0000 0.0000 'International Tables Vol C Tables 4.2.6.8 and 6.1.1.4'
N N 0.0061 0.0033 'International Tables Vol C Tables 4.2.6.8 and 6.1.1.4'
O O 0.0106 0.0060 'International Tables Vol C Tables 4.2.6.8 and 6.1.1.4'
Co Co 0.3494 0.9721 'International Tables Vol C Tables 4.2.6.8 and 6.1.1.4'
Mo Mo -1.6832 0.6857 'International Tables Vol C Tables 4.2.6.8 and 6.1.1.4'

loop_
_geom_angle_atom_site_label_1
_geom_angle_atom_site_label_2
_geom_angle_atom_site_label_3
_geom_angle
_geom_angle_site_symmetry_1
_geom_angle_site_symmetry_3
O2W Co1 O1W 177.8(4) . .
O2W Co1 N4 93.6(4) . .
O1W Co1 N4 88.2(4) . .
O2W Co1 O3W 89.9(4) . .
O1W Co1 O3W 91.6(4) . .
N4 Co1 O3W 85.5(4) . .
O2W Co1 O10 89.5(4) . 1_665
O1W Co1 O10 89.0(4) . 1_665
N4 Co1 O10 169.0(4) . 1_665
O3W Co1 O10 83.9(3) . 1_665
O2W Co1 N7 88.0(4) . 2_766
O1W Co1 N7 90.3(4) . 2_766
N4 Co1 N7 100.1(4) . 2_766
O3W Co1 N7 174.1(4) . 2_766
O10 Co1 N7 90.6(4) 1_665 2_766
O1 Mo1 O2 104.7(4) . .
O1 Mo1 O3 100.5(4) . .
O2 Mo1 O3 104.0(4) . .
O1 Mo1 O5 159.7(4) . .
O2 Mo1 O5 90.1(4) . .
O3 Mo1 O5 89.0(3) . .
O1 Mo1 O4 93.5(4) . .
O2 Mo1 O4 160.8(4) . .
O3 Mo1 O4 78.1(3) . .
O5 Mo1 O4 70.8(3) . .
O1 Mo1 N1 86.1(4) . .
O2 Mo1 N1 94.0(4) . .
O3 Mo1 N1 158.3(4) . .
O5 Mo1 N1 78.9(3) . .
O4 Mo1 N1 80.9(3) . .
O7 Mo2 O6 103.0(4) . .
O7 Mo2 O4 104.6(4) . .
O6 Mo2 O4 100.1(4) . .
O7 Mo2 O8 102.7(4) . .
O6 Mo2 O8 99.1(3) . .
O4 Mo2 O8 141.8(3) . .
O7 Mo2 O5 97.8(4) . .
O6 Mo2 O5 159.1(4) . .
O4 Mo2 O5 76.5(3) . .
O8 Mo2 O5 73.8(3) . .
O7 Mo2 O8 179.6(3) . 2_666
O6 Mo2 O8 76.7(3) . 2_666
O4 Mo2 O8 75.2(3) . 2_666
O8 Mo2 O8 77.6(3) . 2_666
O5 Mo2 O8 82.6(3) . 2_666
O9 Mo3 O10 103.9(4) . .
O9 Mo3 O5 96.8(4) . .
O10 Mo3 O5 104.6(4) . .
O9 Mo3 O11 96.5(4) . .
O10 Mo3 O11 104.3(3) . .
O5 Mo3 O11 144.1(3) . .
O9 Mo3 O8 102.1(4) . .
O10 Mo3 O8 154.0(4) . .
O5 Mo3 O8 72.2(3) . .
O11 Mo3 O8 72.4(3) . .
O9 Mo3 O6 173.5(4) . 2_666
O10 Mo3 O6 82.6(3) . 2_666
O5 Mo3 O6 82.3(3) . 2_666
O11 Mo3 O6 80.8(3) . 2_666
O8 Mo3 O6 71.4(3) . 2_666
O13 Mo4 O12 104.1(5) . .
O13 Mo4 O11 102.3(4) . .
O12 Mo4 O11 96.8(4) . .
O13 Mo4 O3 97.2(4) . 2_666
O12 Mo4 O3 97.3(4) . 2_666
O11 Mo4 O3 152.3(4) . 2_666
O13 Mo4 O8 93.9(4) . .
O12 Mo4 O8 161.0(4) . .
O11 Mo4 O8 72.9(3) . .
O3 Mo4 O8 86.4(3) 2_666 .
O13 Mo4 O4 163.9(4) . 2_666
O12 Mo4 O4 90.1(4) . 2_666
O11 Mo4 O4 83.2(3) . 2_666
O3 Mo4 O4 73.1(3) 2_666 2_666
O8 Mo4 O4 73.1(3) . 2_666
C3 C1 C2 123.0(12) 2_767 .
C3 C1 C4 118.9(12) 2_767 .
C2 C1 C4 117.5(12) . .
C1 C2 C3 119.5(11) . .
C1 C2 C7 122.7(12) . .
C3 C2 C7 117.7(12) . .
C1 C3 C2 117.5(11) 2_767 .
C1 C3 C10 121.6(12) 2_767 .
C2 C3 C10 120.8(11) . .
N2 C4 C1 115.4(11) . .
N2 C4 H4A 108.4 . .
C1 C4 H4A 108.4 . .
N2 C4 H4B 108.4 . .
C1 C4 H4B 108.4 . .
H4A C4 H4B 107.5 . .
N1 C5 N2 109.9(11) . .
N1 C5 H5 125.1 . .
N2 C5 H5 125.1 . .
N3 C6 N1 115.6(13) . .
N3 C6 H6 122.2 . .
N1 C6 H6 122.2 . .
C2 C7 N5 115.1(11) . .
C2 C7 H7A 108.5 . .
N5 C7 H7A 108.5 . .
C2 C7 H7B 108.5 . .
N5 C7 H7B 108.5 . .
H7A C7 H7B 107.5 . .
N4 C8 N5 112.2(12) . .
N4 C8 H8 123.9 . .
N5 C8 H8 123.9 . .
N6 C9 N4 116.3(13) . .
N6 C9 H9 121.8 . .
N4 C9 H9 121.8 . .
N8 C10 C3 114.9(12) . .
N8 C10 H10A 108.5 . .
C3 C10 H10A 108.5 . .
N8 C10 H10B 108.5 . .
C3 C10 H10B 108.5 . .
H10A C10 H10B 107.5 . .
N7 C11 N8 112.8(12) . .
N7 C11 H11 123.6 . .
N8 C11 H11 123.6 . .
N9 C12 N7 114.6(14) . .
N9 C12 H12 122.7 . .
N7 C12 H12 122.7 . .
C5 N1 C6 103.4(11) . .
C5 N1 Mo1 134.6(8) . .
C6 N1 Mo1 121.1(9) . .
C5 N2 N3 109.2(11) . .
C5 N2 C4 133.4(11) . .
N3 N2 C4 117.0(10) . .
C6 N3 N2 101.8(11) . .
C8 N4 C9 100.9(11) . .
C8 N4 Co1 132.7(9) . .
C9 N4 Co1 126.3(9) . .
C8 N5 N6 109.3(11) . .
C8 N5 C7 128.4(11) . .
N6 N5 C7 122.3(10) . .
C9 N6 N5 101.4(10) . .
C11 N7 C12 100.6(11) . .
C11 N7 Co1 137.9(9) . 2_766
C12 N7 Co1 121.2(9) . 2_766
C11 N8 N9 108.9(10) . .
C11 N8 C10 129.0(12) . .
N9 N8 C10 120.8(10) . .
C12 N9 N8 103.1(11) . .
Mo1 O3 Mo4 113.3(4) . 2_666
Mo2 O4 Mo1 109.7(3) . .
Mo2 O4 Mo4 113.1(3) . 2_666
Mo1 O4 Mo4 91.5(3) . 2_666
Mo3 O5 Mo2 107.5(4) . .
Mo3 O5 Mo1 150.6(4) . .
Mo2 O5 Mo1 102.0(3) . .
Mo2 O6 Mo3 116.2(4) . 2_666
Mo2 O8 Mo4 151.2(4) . .
Mo2 O8 Mo3 103.0(3) . .
Mo4 O8 Mo3 95.1(3) . .
Mo2 O8 Mo2 102.4(3) . 2_666
Mo4 O8 Mo2 97.8(3) . 2_666
Mo3 O8 Mo2 95.6(3) . 2_666
Mo3 O10 Co1 161.6(5) . 1_445
Mo3 O11 Mo4 115.4(4) . .

loop_
_geom_bond_atom_site_label_1
_geom_bond_atom_site_label_2
_geom_bond_distance
_geom_bond_site_symmetry_2
Co1 O2W 2.093(9) .
Co1 O1W 2.104(10) .
Co1 N4 2.113(10) .
Co1 O3W 2.119(8) .
Co1 O10 2.150(8) 1_665
Co1 N7 2.154(10) 2_766
Mo1 O1 1.700(8) .
Mo1 O2 1.712(8) .
Mo1 O3 1.881(8) .
Mo1 O5 2.154(8) .
Mo1 O4 2.191(8) .
Mo1 N1 2.214(10) .
Mo2 O7 1.688(8) .
Mo2 O6 1.757(8) .
Mo2 O4 1.899(8) .
Mo2 O8 1.945(8) .
Mo2 O5 2.153(8) .
Mo2 O8 2.462(8) 2_666
Mo3 O9 1.679(9) .
Mo3 O10 1.734(8) .
Mo3 O5 1.917(8) .
Mo3 O11 1.938(8) .
Mo3 O8 2.244(7) .
Mo3 O6 2.339(9) 2_666
Mo4 O13 1.679(9) .
Mo4 O12 1.685(8) .
Mo4 O11 1.951(8) .
Mo4 O3 1.987(8) 2_666
Mo4 O8 2.212(8) .
Mo4 O4 2.318(8) 2_666
C1 C3 1.386(17) 2_767
C1 C2 1.389(17) .
C1 C4 1.537(18) .
C2 C3 1.421(17) .
C2 C7 1.482(17) .
C3 C1 1.386(17) 2_767
C3 C10 1.484(16) .
C4 N2 1.472(17) .
C4 H4A 0.9700 .
C4 H4B 0.9700 .
C5 N1 1.303(16) .
C5 N2 1.355(16) .
C5 H5 0.9300 .
C6 N3 1.299(17) .
C6 N1 1.366(15) .
C6 H6 0.9300 .
C7 N5 1.487(16) .
C7 H7A 0.9700 .
C7 H7B 0.9700 .
C8 N4 1.301(16) .
C8 N5 1.319(15) .
C8 H8 0.9300 .
C9 N6 1.309(17) .
C9 N4 1.346(15) .
C9 H9 0.9300 .
C10 N8 1.439(16) .
C10 H10A 0.9700 .
C10 H10B 0.9700 .
C11 N7 1.311(16) .
C11 N8 1.317(14) .
C11 H11 0.9300 .
C12 N9 1.308(17) .
C12 N7 1.383(17) .
C12 H12 0.9300 .
N2 N3 1.383(14) .
N5 N6 1.348(14) .
N7 Co1 2.154(10) 2_766
N8 N9 1.350(15) .
O3 Mo4 1.987(8) 2_666
O4 Mo4 2.318(8) 2_666
O6 Mo3 2.339(9) 2_666
O8 Mo2 2.462(8) 2_666
O10 Co1 2.150(8) 1_445
O6W O6WA 1.17(4) .
O7W O7WA 1.44(6) .

loop_
_geom_torsion_atom_site_label_1
_geom_torsion_atom_site_label_2
_geom_torsion_atom_site_label_3
_geom_torsion_atom_site_label_4
_geom_torsion
_geom_torsion_site_symmetry_1
_geom_torsion_site_symmetry_4
C3 C1 C2 C3 -1(2) 2_767 .
C4 C1 C2 C3 171.0(12) . .
C3 C1 C2 C7 175.1(13) 2_767 .
C4 C1 C2 C7 -13(2) . .
C1 C2 C3 C1 1(2) . 2_767
C7 C2 C3 C1 -175.3(13) . 2_767
C1 C2 C3 C10 -178.0(12) . .
C7 C2 C3 C10 6.2(19) . .
C3 C1 C4 N2 -102.3(15) 2_767 .
C2 C1 C4 N2 85.8(17) . .
C1 C2 C7 N5 95.1(16) . .
C3 C2 C7 N5 -89.2(15) . .
C1 C3 C10 N8 90.0(17) 2_767 .
C2 C3 C10 N8 -91.6(15) . .
N2 C5 N1 C6 -0.5(14) . .
N2 C5 N1 Mo1 168.6(9) . .
N3 C6 N1 C5 2.5(15) . .
N3 C6 N1 Mo1 -168.4(9) . .
O1 Mo1 N1 C5 149.8(13) . .
O2 Mo1 N1 C5 45.3(13) . .
O3 Mo1 N1 C5 -101.3(14) . .
O5 Mo1 N1 C5 -44.0(12) . .
O4 Mo1 N1 C5 -116.1(13) . .
O1 Mo1 N1 C6 -42.6(10) . .
O2 Mo1 N1 C6 -147.1(10) . .
O3 Mo1 N1 C6 66.3(15) . .
O5 Mo1 N1 C6 123.6(10) . .
O4 Mo1 N1 C6 51.6(9) . .
N1 C5 N2 N3 -1.5(15) . .
N1 C5 N2 C4 -173.8(14) . .
C1 C4 N2 C5 -5(2) . .
C1 C4 N2 N3 -177.0(11) . .
N1 C6 N3 N2 -3.3(15) . .
C5 N2 N3 C6 2.8(14) . .
C4 N2 N3 C6 176.6(12) . .
N5 C8 N4 C9 -0.9(16) . .
N5 C8 N4 Co1 175.2(8) . .
N6 C9 N4 C8 1.3(18) . .
N6 C9 N4 Co1 -175.1(10) . .
O2W Co1 N4 C8 -118.8(13) . .
O1W Co1 N4 C8 59.8(13) . .
O3W Co1 N4 C8 151.5(13) . .
O10 Co1 N4 C8 135.3(19) 1_665 .
N7 Co1 N4 C8 -30.2(13) 2_766 .
O2W Co1 N4 C9 56.5(12) . .
O1W Co1 N4 C9 -124.9(12) . .
O3W Co1 N4 C9 -33.2(12) . .
O10 Co1 N4 C9 -49(3) 1_665 .
N7 Co1 N4 C9 145.1(12) 2_766 .
N4 C8 N5 N6 0.3(16) . .
N4 C8 N5 C7 177.0(12) . .
C2 C7 N5 C8 167.0(13) . .
C2 C7 N5 N6 -16.6(19) . .
N4 C9 N6 N5 -1.2(18) . .
C8 N5 N6 C9 0.5(16) . .
C7 N5 N6 C9 -176.5(13) . .
N8 C11 N7 C12 -0.9(17) . .
N8 C11 N7 Co1 -173.7(10) . 2_766
N9 C12 N7 C11 0.1(18) . .
N9 C12 N7 Co1 174.5(10) . 2_766
N7 C11 N8 N9 1.3(18) . .
N7 C11 N8 C10 168.0(14) . .
C3 C10 N8 C11 164.0(13) . .
C3 C10 N8 N9 -30.7(19) . .
N7 C12 N9 N8 0.6(18) . .
C11 N8 N9 C12 -1.1(17) . .
C10 N8 N9 C12 -169.1(13) . .
O1 Mo1 O3 Mo4 73.9(5) . 2_666
O2 Mo1 O3 Mo4 -177.9(4) . 2_666
O5 Mo1 O3 Mo4 -88.1(4) . 2_666
O4 Mo1 O3 Mo4 -17.5(4) . 2_666
N1 Mo1 O3 Mo4 -32.4(12) . 2_666
O7 Mo2 O4 Mo1 -86.5(4) . .
O6 Mo2 O4 Mo1 167.1(4) . .
O8 Mo2 O4 Mo1 47.8(6) . .
O5 Mo2 O4 Mo1 8.2(3) . .
O8 Mo2 O4 Mo1 93.9(4) 2_666 .
O7 Mo2 O4 Mo4 172.9(4) . 2_666
O6 Mo2 O4 Mo4 66.5(4) . 2_666
O8 Mo2 O4 Mo4 -52.7(6) . 2_666
O5 Mo2 O4 Mo4 -92.4(4) . 2_666
O8 Mo2 O4 Mo4 -6.7(3) 2_666 2_666
O1 Mo1 O4 Mo2 158.4(4) . .
O2 Mo1 O4 Mo2 -3.0(13) . .
O3 Mo1 O4 Mo2 -101.5(4) . .
O5 Mo1 O4 Mo2 -8.4(3) . .
N1 Mo1 O4 Mo2 73.0(4) . .
O1 Mo1 O4 Mo4 -86.3(4) . 2_666
O2 Mo1 O4 Mo4 112.2(11) . 2_666
O3 Mo1 O4 Mo4 13.7(3) . 2_666
O5 Mo1 O4 Mo4 106.8(3) . 2_666
N1 Mo1 O4 Mo4 -171.8(3) . 2_666
O9 Mo3 O5 Mo2 86.9(4) . .
O10 Mo3 O5 Mo2 -166.8(4) . .
O11 Mo3 O5 Mo2 -24.1(7) . .
O8 Mo3 O5 Mo2 -13.7(3) . .
O6 Mo3 O5 Mo2 -86.6(4) 2_666 .
O9 Mo3 O5 Mo1 -94.2(9) . .
O10 Mo3 O5 Mo1 12.1(10) . .
O11 Mo3 O5 Mo1 154.9(7) . .
O8 Mo3 O5 Mo1 165.2(10) . .
O6 Mo3 O5 Mo1 92.4(9) 2_666 .
O7 Mo2 O5 Mo3 -85.3(4) . .
O6 Mo2 O5 Mo3 88.4(10) . .
O4 Mo2 O5 Mo3 171.5(4) . .
O8 Mo2 O5 Mo3 15.7(4) . .
O8 Mo2 O5 Mo3 94.9(4) 2_666 .
O7 Mo2 O5 Mo1 95.2(4) . .
O6 Mo2 O5 Mo1 -91.0(10) . .
O4 Mo2 O5 Mo1 -8.0(3) . .
O8 Mo2 O5 Mo1 -163.7(4) . .
O8 Mo2 O5 Mo1 -84.5(3) 2_666 .
O1 Mo1 O5 Mo3 147.2(10) . .
O2 Mo1 O5 Mo3 9.9(9) . .
O3 Mo1 O5 Mo3 -94.1(9) . .
O4 Mo1 O5 Mo3 -171.9(10) . .
N1 Mo1 O5 Mo3 104.0(9) . .
O1 Mo1 O5 Mo2 -33.8(12) . .
O2 Mo1 O5 Mo2 -171.1(4) . .
O3 Mo1 O5 Mo2 84.9(4) . .
O4 Mo1 O5 Mo2 7.1(3) . .
N1 Mo1 O5 Mo2 -77.0(4) . .
O7 Mo2 O6 Mo3 -177.5(4) . 2_666
O4 Mo2 O6 Mo3 -69.9(4) . 2_666
O8 Mo2 O6 Mo3 77.0(4) . 2_666
O5 Mo2 O6 Mo3 8.8(12) . 2_666
O8 Mo2 O6 Mo3 2.2(3) 2_666 2_666
O7 Mo2 O8 Mo4 -46.2(9) . .
O6 Mo2 O8 Mo4 59.5(9) . .
O4 Mo2 O8 Mo4 179.0(6) . .
O5 Mo2 O8 Mo4 -140.7(9) . .
O8 Mo2 O8 Mo4 133.5(9) 2_666 .
O7 Mo2 O8 Mo3 81.4(4) . .
O6 Mo2 O8 Mo3 -173.0(4) . .
O4 Mo2 O8 Mo3 -53.4(6) . .
O5 Mo2 O8 Mo3 -13.1(3) . .
O8 Mo2 O8 Mo3 -98.9(4) 2_666 .
O7 Mo2 O8 Mo2 -179.7(3) . 2_666
O6 Mo2 O8 Mo2 -74.1(4) . 2_666
O4 Mo2 O8 Mo2 45.5(6) . 2_666
O5 Mo2 O8 Mo2 85.8(3) . 2_666
O8 Mo2 O8 Mo2 0.0 2_666 2_666
O13 Mo4 O8 Mo2 41.3(9) . .
O12 Mo4 O8 Mo2 -157.8(10) . .
O11 Mo4 O8 Mo2 143.0(9) . .
O3 Mo4 O8 Mo2 -55.6(8) 2_666 .
O4 Mo4 O8 Mo2 -129.0(8) 2_666 .
O13 Mo4 O8 Mo3 -87.9(4) . .
O12 Mo4 O8 Mo3 73.0(11) . .
O11 Mo4 O8 Mo3 13.8(3) . .
O3 Mo4 O8 Mo3 175.2(3) 2_666 .
O4 Mo4 O8 Mo3 101.8(3) 2_666 .
O13 Mo4 O8 Mo2 175.7(4) . 2_666
O12 Mo4 O8 Mo2 -23.4(12) . 2_666
O11 Mo4 O8 Mo2 -82.6(3) . 2_666
O3 Mo4 O8 Mo2 78.7(3) 2_666 2_666
O4 Mo4 O8 Mo2 5.4(2) 2_666 2_666
O9 Mo3 O8 Mo2 -78.5(4) . .
O10 Mo3 O8 Mo2 101.9(7) . .
O5 Mo3 O8 Mo2 14.9(4) . .
O11 Mo3 O8 Mo2 -171.5(4) . .
O6 Mo3 O8 Mo2 102.5(4) 2_666 .
O9 Mo3 O8 Mo4 79.0(4) . .
O10 Mo3 O8 Mo4 -100.6(8) . .
O5 Mo3 O8 Mo4 172.4(4) . .
O11 Mo3 O8 Mo4 -14.0(3) . .
O6 Mo3 O8 Mo4 -100.0(3) 2_666 .
O9 Mo3 O8 Mo2 177.4(3) . 2_666
O10 Mo3 O8 Mo2 -2.2(9) . 2_666
O5 Mo3 O8 Mo2 -89.2(3) . 2_666
O11 Mo3 O8 Mo2 84.4(3) . 2_666
O6 Mo3 O8 Mo2 -1.6(3) 2_666 2_666
O9 Mo3 O10 Co1 35.4(17) . 1_445
O5 Mo3 O10 Co1 -65.6(17) . 1_445
O11 Mo3 O10 Co1 135.9(16) . 1_445
O8 Mo3 O10 Co1 -145.0(13) . 1_445
O6 Mo3 O10 Co1 -145.6(17) 2_666 1_445
O9 Mo3 O11 Mo4 -83.1(5) . .
O10 Mo3 O11 Mo4 170.7(4) . .
O5 Mo3 O11 Mo4 27.9(8) . .
O8 Mo3 O11 Mo4 17.6(4) . .
O6 Mo3 O11 Mo4 90.9(4) 2_666 .
O13 Mo4 O11 Mo3 72.5(5) . .
O12 Mo4 O11 Mo3 178.6(5) . .
O3 Mo4 O11 Mo3 -61.3(8) 2_666 .
O8 Mo4 O11 Mo3 -17.8(4) . .
O4 Mo4 O11 Mo3 -92.2(4) 2_666 .
